data_7204674
loop_
_publ_author_name
'Patil, Urmila'
'Winter, Manuela'
'Becker, Hans-Werner'
'Devi, Anjana'

_publ_section_title
;
 Synthesis and structure of mixed isopropoxide--\b-ketoester and \b-ketoamide
 zirconium complexes: Potential precursors for MOCVD of ZrO~2~
;
_journal_coden_ASTM JMACEP
_journal_issue 9
_journal_name_full 'Journal of Materials Chemistry'
_journal_page_first 2177
_journal_page_last 2184
_journal_paper_doi 10.1039/b304419j
_journal_volume 13
_journal_year 2003
_chemical_formula_sum 'C34 H68 O12 Zr2'
_chemical_formula_weight 851.32
_space_group_IT_number 2
_symmetry_cell_setting triclinic
_symmetry_space_group_name_Hall '-P 1'
_symmetry_space_group_name_H-M 'P -1'
_atom_sites_solution_hydrogens geom
_atom_sites_solution_primary direct
_atom_sites_solution_secondary difmap
_audit_creation_method SHELXL-97
_cell_angle_alpha 74.74(2)
_cell_angle_beta 89.86(2)
_cell_angle_gamma 89.86(3)
_cell_formula_units_Z 2
_cell_length_a 10.977(3)
_cell_length_b 13.192(4)
_cell_length_c 16.218(5)
_cell_measurement_reflns_used 60
_cell_measurement_temperature 213(2)
_cell_measurement_theta_max 15.0
_cell_measurement_theta_min 10.0
_cell_volume 2265.7(12)
_computing_cell_refinement SMART
_computing_data_collection SMART
_computing_data_reduction SAINT
_computing_molecular_graphics 'Bruker axs SHELXL-PLUS'
_computing_publication_material SHELXL-97
_computing_structure_refinement 'SHELXL-97 (Sheldrick, 1997)'
_computing_structure_solution 'SHELXS-97 (Sheldrick, 1990)'
_diffrn_ambient_temperature 213(2)
_diffrn_measured_fraction_theta_full 0.980
_diffrn_measured_fraction_theta_max 0.980
_diffrn_measurement_device_type 'Bruker axs CCD 1000'
_diffrn_measurement_method '\w scans'
_diffrn_radiation_monochromator graphite
_diffrn_radiation_source 'fine-focus sealed tube'
_diffrn_radiation_type MoK\a
_diffrn_radiation_wavelength 0.71073
_diffrn_reflns_av_R_equivalents 0.0519
_diffrn_reflns_av_sigmaI/netI 0.1961
_diffrn_reflns_limit_h_max 13
_diffrn_reflns_limit_h_min -12
_diffrn_reflns_limit_k_max 15
_diffrn_reflns_limit_k_min -15
_diffrn_reflns_limit_l_max 19
_diffrn_reflns_limit_l_min -16
_diffrn_reflns_number 12972
_diffrn_reflns_theta_full 25.08
_diffrn_reflns_theta_max 25.08
_diffrn_reflns_theta_min 1.86
_exptl_absorpt_coefficient_mu 0.509
_exptl_absorpt_correction_T_max 1.000
_exptl_absorpt_correction_T_min 0.603
_exptl_absorpt_correction_type empirical
_exptl_absorpt_process_details SADABS
_exptl_crystal_colour colourless
_exptl_crystal_density_diffrn 1.248
_exptl_crystal_density_method 'not measured'
_exptl_crystal_description plate
_exptl_crystal_F_000 896
_exptl_crystal_size_max 0.35
_exptl_crystal_size_mid 0.15
_exptl_crystal_size_min 0.10
_refine_diff_density_max 0.978
_refine_diff_density_min -0.921
_refine_diff_density_rms 0.099
_refine_ls_extinction_method none
_refine_ls_goodness_of_fit_ref 1.037
_refine_ls_hydrogen_treatment mixed
_refine_ls_matrix_type full
_refine_ls_number_parameters 428
_refine_ls_number_reflns 7891
_refine_ls_number_restraints 3
_refine_ls_restrained_S_all 1.039
_refine_ls_R_factor_all 0.1133
_refine_ls_R_factor_gt 0.0693
_refine_ls_shift/su_max 0.078
_refine_ls_shift/su_mean 0.002
_refine_ls_structure_factor_coef Fsqd
_refine_ls_weighting_details 'calc w=1/[\s^2^(Fo^2^)+(0.0000P)^2^+0.0000P] where P=(Fo^2^+2Fc^2^)/3'
_refine_ls_weighting_scheme calc
_refine_ls_wR_factor_gt 0.1890
_refine_ls_wR_factor_ref 0.2415
_reflns_number_gt 5157
_reflns_number_total 7891
_reflns_threshold_expression >2sigma(I)
_cod_data_source_file b304419j.txt
_cod_data_source_block 3t
_cod_original_cell_volume 2265.7(10)
_cod_original_sg_symbol_H-M P-1
_cod_database_code 7204674

loop_
_symmetry_equiv_pos_as_xyz
'x, y, z'
'-x, -y, -z'

loop_
_atom_site_label
_atom_site_type_symbol
_atom_site_fract_x
_atom_site_fract_y
_atom_site_fract_z
_atom_site_U_iso_or_equiv
_atom_site_adp_type
_atom_site_occupancy
_atom_site_symmetry_multiplicity
_atom_site_calc_flag
_atom_site_refinement_flags
_atom_site_disorder_assembly
_atom_site_disorder_group
Zr1 Zr 0.41371(6) 0.55247(5) 0.07050(4) 0.0344(2) Uani 1 1 d . . .
Zr2 Zr 0.92467(7) 0.90996(5) 0.45642(4) 0.0421(2) Uani 1 1 d . . .
O11 O 0.2995(5) 0.6307(4) -0.0370(3) 0.0446(12) Uani 1 1 d . . .
O12 O 0.3550(5) 0.8822(4) 0.0702(3) 0.0461(12) Uani 1 1 d . . .
C12 C 0.2414(7) 0.7174(6) -0.0576(5) 0.0457(18) Uani 1 1 d . . .
O13 O 0.4100(4) 0.7159(3) 0.0786(3) 0.0398(11) Uani 1 1 d . . .
C13 C 0.1474(8) 0.7258(7) -0.1269(6) 0.065(2) Uani 1 1 d . . .
H13A H 0.1880 0.7279 -0.1806 0.097 Uiso 1 1 calc R . .
H13B H 0.1001 0.7895 -0.1330 0.097 Uiso 1 1 calc R . .
H13C H 0.0938 0.6654 -0.1117 0.097 Uiso 1 1 calc R . .
O14 O 0.2662(5) 0.5105(4) 0.1351(3) 0.0478(13) Uani 1 1 d . . .
C14 C 0.2625(7) 0.7998(5) -0.0220(5) 0.0444(17) Uani 1 1 d . . .
H14 H 0.2194 0.8629 -0.0436 0.053 Uiso 1 1 calc . . .
C15 C 0.3447(6) 0.7941(5) 0.0446(4) 0.0359(15) Uani 1 1 d . . .
O15 O 0.5280(5) 0.5273(4) 0.1638(3) 0.0538(14) Uani 1 1 d . . .
O16 O 0.4405(4) 0.4163(3) 0.0283(3) 0.0367(11) Uani 1 1 d . . .
C16 C 0.4327(8) 0.8880(6) 0.1424(6) 0.055(2) Uani 1 1 d . . .
C17 C 0.3935(10) 0.8100(8) 0.2242(6) 0.073(3) Uani 1 1 d . . .
H17A H 0.3082 0.8211 0.2351 0.109 Uiso 1 1 calc R . .
H17B H 0.4423 0.8197 0.2713 0.109 Uiso 1 1 calc R . .
H17C H 0.4048 0.7391 0.2187 0.109 Uiso 1 1 calc R . .
C18 C 0.5678(9) 0.8770(8) 0.1194(7) 0.072(3) Uani 1 1 d . . .
H18A H 0.5847 0.8046 0.1199 0.108 Uiso 1 1 calc R . .
H18B H 0.6193 0.8972 0.1609 0.108 Uiso 1 1 calc R . .
H18C H 0.5844 0.9223 0.0629 0.108 Uiso 1 1 calc R . .
C19 C 0.4102(10) 1.0024(8) 0.1460(7) 0.080(3) Uani 1 1 d . . .
H19A H 0.4376 1.0503 0.0930 0.120 Uiso 1 1 calc R . .
H19B H 0.4551 1.0157 0.1935 0.120 Uiso 1 1 calc R . .
H19C H 0.3239 1.0129 0.1537 0.120 Uiso 1 1 calc R . .
O21 O 0.7884(5) 1.0331(4) 0.4141(3) 0.0547(14) Uani 1 1 d . . .
O22 O 0.8432(5) 0.9527(4) 0.1844(3) 0.0500(13) Uani 1 1 d . . .
C22 C 0.7217(8) 1.0634(7) 0.3496(5) 0.053(2) Uani 1 1 d . . .
O23 O 0.9094(5) 0.9228(4) 0.3196(3) 0.0463(12) Uani 1 1 d . . .
C23 C 0.6193(10) 1.1346(9) 0.3562(6) 0.088(4) Uani 1 1 d . . .
H23A H 0.5862 1.1145 0.4137 0.132 Uiso 1 1 calc R . .
H23B H 0.5562 1.1294 0.3157 0.132 Uiso 1 1 calc R . .
H23C H 0.6486 1.2064 0.3435 0.132 Uiso 1 1 calc R . .
O24 O 1.0573(5) 0.8106(5) 0.4626(4) 0.0611(15) Uani 1 1 d D . .
C24 C 0.7404(8) 1.0329(6) 0.2737(5) 0.0516(19) Uani 1 1 d . . .
H24 H 0.6865 1.0578 0.2278 0.062 Uiso 1 1 calc . . .
O25 O 0.7947(6) 0.8101(5) 0.4898(4) 0.0642(16) Uani 1 1 d . . .
C25 C 0.8356(7) 0.9673(6) 0.2641(4) 0.0397(16) Uani 1 1 d . . .
O26 O 0.9434(5) 0.9569(4) 0.5697(3) 0.0448(12) Uani 1 1 d . . .
C26 C 0.9294(8) 0.8774(8) 0.1631(5) 0.060(2) Uani 1 1 d . . .
C27 C 1.0590(9) 0.9143(13) 0.1683(7) 0.113(5) Uani 1 1 d . . .
H27A H 1.0657 0.9875 0.1365 0.170 Uiso 1 1 calc R . .
H27B H 1.1140 0.8722 0.1440 0.170 Uiso 1 1 calc R . .
H27C H 1.0802 0.9070 0.2276 0.170 Uiso 1 1 calc R . .
C28 C 0.8963(10) 0.8869(9) 0.0705(6) 0.085(3) Uani 1 1 d . . .
H28A H 0.8142 0.8611 0.0676 0.128 Uiso 1 1 calc R . .
H28B H 0.9529 0.8457 0.0465 0.128 Uiso 1 1 calc R . .
H28C H 0.9007 0.9600 0.0382 0.128 Uiso 1 1 calc R . .
C29 C 0.9058(14) 0.7688(8) 0.2190(7) 0.104(4) Uani 1 1 d . . .
H29A H 0.9161 0.7685 0.2784 0.156 Uiso 1 1 calc R . .
H29B H 0.9630 0.7198 0.2046 0.156 Uiso 1 1 calc R . .
H29C H 0.8233 0.7479 0.2100 0.156 Uiso 1 1 calc R . .
C110 C 0.1483(9) 0.4931(8) 0.1711(7) 0.072(3) Uani 1 1 d . . .
H110 H 0.1295 0.4171 0.1840 0.087 Uiso 1 1 calc R . .
C111 C 0.0560(9) 0.5528(10) 0.1094(8) 0.088(3) Uani 1 1 d . . .
H11A H 0.0772 0.6267 0.0931 0.132 Uiso 1 1 calc R . .
H11B H -0.0238 0.5439 0.1361 0.132 Uiso 1 1 calc R . .
H11C H 0.0548 0.5264 0.0589 0.132 Uiso 1 1 calc R . .
C112 C 0.1507(14) 0.5266(12) 0.2561(8) 0.123(5) Uani 1 1 d . . .
H11D H 0.2139 0.4878 0.2930 0.185 Uiso 1 1 calc R . .
H11E H 0.0724 0.5117 0.2845 0.185 Uiso 1 1 calc R . .
H11F H 0.1673 0.6013 0.2438 0.185 Uiso 1 1 calc R . .
C113 C 0.5991(11) 0.5230(16) 0.2332(7) 0.134(7) Uani 1 1 d . . .
H113 H 0.6020 0.5985 0.2313 0.161 Uiso 1 1 calc R . .
C114 C 0.7182(12) 0.5038(15) 0.2278(10) 0.154(7) Uani 1 1 d . . .
H11G H 0.7342 0.4298 0.2533 0.231 Uiso 1 1 calc R . .
H11H H 0.7641 0.5456 0.2579 0.231 Uiso 1 1 calc R . .
H11I H 0.7427 0.5221 0.1682 0.231 Uiso 1 1 calc R . .
C115 C 0.5305(14) 0.4826(15) 0.3139(6) 0.153(8) Uani 1 1 d . . .
H11J H 0.4805 0.4237 0.3096 0.229 Uiso 1 1 calc R . .
H11K H 0.4788 0.5379 0.3240 0.229 Uiso 1 1 calc R . .
H11L H 0.5873 0.4598 0.3609 0.229 Uiso 1 1 calc R . .
C116 C 0.3931(8) 0.3116(5) 0.0644(5) 0.053(2) Uani 1 1 d . . .
H116 H 0.4389 0.2625 0.0390 0.063 Uiso 1 1 calc R . .
C117 C 0.2615(9) 0.3088(8) 0.0393(7) 0.073(3) Uani 1 1 d . . .
H11M H 0.2134 0.3512 0.0679 0.109 Uiso 1 1 calc R . .
H11N H 0.2325 0.2368 0.0560 0.109 Uiso 1 1 calc R . .
H11O H 0.2538 0.3364 -0.0221 0.109 Uiso 1 1 calc R . .
C118 C 0.4142(10) 0.2793(7) 0.1597(6) 0.075(3) Uani 1 1 d . . .
H11P H 0.4989 0.2909 0.1715 0.112 Uiso 1 1 calc R . .
H11Q H 0.3947 0.2055 0.1821 0.112 Uiso 1 1 calc R . .
H11R H 0.3625 0.3210 0.1868 0.112 Uiso 1 1 calc R . .
C213 C 0.6927(12) 0.7418(9) 0.5047(8) 0.094(4) Uani 1 1 d . . .
H213 H 0.6679 0.7311 0.5651 0.113 Uiso 1 1 calc R . .
C215 C 0.5893(18) 0.7937(14) 0.4502(11) 0.146(6) Uiso 1 1 d . . .
H21A H 0.5777 0.8639 0.4571 0.219 Uiso 1 1 calc R . .
H21B H 0.5157 0.7530 0.4672 0.219 Uiso 1 1 calc R . .
H21C H 0.6073 0.7980 0.3908 0.219 Uiso 1 1 calc R . .
C216 C 0.8755(11) 0.9278(9) 0.6487(5) 0.077(3) Uani 1 1 d . . .
H216 H 0.9060 0.9725 0.6846 0.093 Uiso 1 1 calc R . .
C217 C 0.7433(11) 0.9542(10) 0.6325(8) 0.095(4) Uani 1 1 d . . .
H21D H 0.7344 1.0292 0.6076 0.143 Uiso 1 1 calc R . .
H21E H 0.6987 0.9341 0.6861 0.143 Uiso 1 1 calc R . .
H21F H 0.7111 0.9165 0.5935 0.143 Uiso 1 1 calc R . .
C218 C 0.8983(13) 0.8203(11) 0.6957(7) 0.121(5) Uani 1 1 d . . .
H21G H 0.8347 0.7755 0.6834 0.182 Uiso 1 1 calc R . .
H21H H 0.8988 0.8152 0.7565 0.182 Uiso 1 1 calc R . .
H21I H 0.9766 0.7979 0.6789 0.182 Uiso 1 1 calc R . .
C214 C 0.7287(17) 0.6371(13) 0.4929(11) 0.152(6) Uiso 1 1 d . . .
H21J H 0.7382 0.6425 0.4324 0.229 Uiso 1 1 calc R . .
H21K H 0.6661 0.5860 0.5166 0.229 Uiso 1 1 calc R . .
H21L H 0.8052 0.6151 0.5220 0.229 Uiso 1 1 calc R . .
C210 C 1.1523(15) 0.7372(13) 0.4826(12) 0.170(7) Uiso 1 1 d D . .
H210 H 1.2265 0.7677 0.5010 0.205 Uiso 1 1 calc R . .
C211 C 1.102(3) 0.646(2) 0.5537(16) 0.285(15) Uiso 1 1 d D . .
H21M H 1.0949 0.6677 0.6062 0.428 Uiso 1 1 calc R . .
H21N H 1.1564 0.5862 0.5625 0.428 Uiso 1 1 calc R . .
H21O H 1.0220 0.6265 0.5373 0.428 Uiso 1 1 calc R . .
C212 C 1.179(2) 0.686(2) 0.4130(15) 0.234(12) Uiso 1 1 d D . .
H21P H 1.1336 0.6213 0.4227 0.351 Uiso 1 1 calc R . .
H21Q H 1.2654 0.6716 0.4121 0.351 Uiso 1 1 calc R . .
H21R H 1.1552 0.7331 0.3585 0.351 Uiso 1 1 calc R . .

loop_
_atom_site_aniso_label
_atom_site_aniso_U_11
_atom_site_aniso_U_22
_atom_site_aniso_U_33
_atom_site_aniso_U_23
_atom_site_aniso_U_13
_atom_site_aniso_U_12
Zr1 0.0346(4) 0.0295(4) 0.0396(4) -0.0105(3) 0.0006(3) 0.0045(3)
Zr2 0.0392(5) 0.0483(5) 0.0380(4) -0.0097(3) -0.0028(3) 0.0009(3)
O11 0.042(3) 0.040(3) 0.053(3) -0.015(2) -0.012(2) 0.010(2)
O12 0.048(3) 0.034(3) 0.061(3) -0.022(2) -0.005(3) 0.009(2)
C12 0.045(5) 0.045(4) 0.045(4) -0.008(3) -0.007(3) 0.004(4)
O13 0.038(3) 0.036(3) 0.047(3) -0.015(2) -0.002(2) 0.007(2)
C13 0.051(5) 0.058(5) 0.087(6) -0.021(5) -0.034(5) 0.012(4)
O14 0.044(3) 0.045(3) 0.055(3) -0.014(2) 0.015(2) 0.004(2)
C14 0.038(4) 0.035(4) 0.059(5) -0.010(3) -0.002(4) 0.007(3)
C15 0.031(4) 0.033(4) 0.047(4) -0.017(3) 0.008(3) -0.005(3)
O15 0.060(4) 0.057(3) 0.046(3) -0.017(3) -0.005(3) 0.008(3)
O16 0.040(3) 0.024(2) 0.046(3) -0.008(2) 0.009(2) -0.0020(19)
C16 0.048(5) 0.047(4) 0.083(6) -0.040(4) 0.003(4) 0.004(4)
C17 0.082(7) 0.086(7) 0.055(5) -0.028(5) 0.000(5) 0.001(6)
C18 0.055(6) 0.078(6) 0.102(7) -0.055(6) -0.004(5) -0.005(5)
C19 0.082(8) 0.072(6) 0.107(8) -0.059(6) -0.008(6) 0.013(5)
O21 0.047(3) 0.073(4) 0.049(3) -0.023(3) -0.007(3) 0.018(3)
O22 0.045(3) 0.063(3) 0.045(3) -0.021(3) -0.008(2) 0.004(3)
C22 0.041(5) 0.063(5) 0.057(5) -0.019(4) -0.007(4) 0.008(4)
O23 0.042(3) 0.057(3) 0.042(3) -0.016(2) -0.005(2) 0.007(2)
C23 0.077(7) 0.127(9) 0.069(6) -0.042(6) -0.019(5) 0.058(7)
O24 0.049(4) 0.062(3) 0.068(4) -0.009(3) -0.013(3) 0.016(3)
C24 0.052(5) 0.057(5) 0.048(4) -0.018(4) -0.014(4) 0.011(4)
O25 0.057(4) 0.074(4) 0.066(4) -0.026(3) 0.007(3) -0.018(3)
C25 0.038(4) 0.050(4) 0.035(4) -0.019(3) -0.003(3) -0.008(3)
O26 0.044(3) 0.056(3) 0.033(2) -0.008(2) 0.004(2) -0.014(2)
C26 0.056(6) 0.080(6) 0.053(5) -0.034(5) 0.000(4) 0.008(5)
C27 0.030(5) 0.250(17) 0.093(8) -0.106(10) 0.001(5) -0.005(7)
C28 0.068(7) 0.136(10) 0.073(6) -0.068(7) 0.000(5) 0.007(7)
C29 0.152(13) 0.072(7) 0.094(8) -0.034(7) -0.007(8) 0.034(8)
C110 0.058(6) 0.067(6) 0.093(7) -0.024(5) 0.036(6) -0.007(5)
C111 0.039(6) 0.119(9) 0.115(9) -0.047(8) 0.005(6) 0.001(6)
C112 0.117(12) 0.167(14) 0.080(8) -0.023(9) 0.047(8) 0.027(10)
C113 0.054(7) 0.28(2) 0.065(7) -0.036(10) -0.024(6) 0.022(10)
C114 0.066(9) 0.24(2) 0.127(12) 0.005(12) -0.043(8) -0.006(11)
C115 0.114(12) 0.29(2) 0.043(6) -0.022(9) -0.018(7) 0.026(13)
C116 0.069(6) 0.031(4) 0.061(5) -0.016(4) 0.029(4) -0.004(4)
C117 0.065(7) 0.075(6) 0.085(7) -0.034(5) 0.013(5) -0.028(5)
C118 0.097(8) 0.043(5) 0.067(6) 0.016(4) 0.023(5) 0.006(5)
C213 0.098(9) 0.096(8) 0.092(8) -0.031(7) 0.016(7) -0.036(8)
C216 0.094(8) 0.097(8) 0.041(5) -0.019(5) 0.019(5) -0.040(7)
C217 0.086(9) 0.114(9) 0.098(8) -0.051(7) 0.059(7) -0.030(7)
C218 0.102(10) 0.148(12) 0.073(7) 0.045(8) -0.007(7) -0.036(9)

loop_
_atom_type_symbol
_atom_type_description
_atom_type_scat_dispersion_real
_atom_type_scat_dispersion_imag
_atom_type_scat_source
C C 0.0033 0.0016 'International Tables Vol C Tables 4.2.6.8 and 6.1.1.4'
H H 0.0000 0.0000 'International Tables Vol C Tables 4.2.6.8 and 6.1.1.4'
O O 0.0106 0.0060 'International Tables Vol C Tables 4.2.6.8 and 6.1.1.4'
Zr Zr -2.9673 0.5597 'International Tables Vol C Tables 4.2.6.8 and 6.1.1.4'

loop_
_geom_angle_atom_site_label_1
_geom_angle_atom_site_label_2
_geom_angle_atom_site_label_3
_geom_angle
_geom_angle_site_symmetry_1
_geom_angle_site_symmetry_3
_geom_angle_publ_flag
O14 Zr1 O15 98.9(2) . . ?
O14 Zr1 O16 98.28(19) . . ?
O15 Zr1 O16 100.4(2) . . ?
O14 Zr1 O11 87.7(2) . . ?
O15 Zr1 O11 162.3(2) . . ?
O16 Zr1 O11 94.80(18) . . ?
O14 Zr1 O13 95.74(19) . . ?
O15 Zr1 O13 86.1(2) . . ?
O16 Zr1 O13 163.38(17) . . ?
O11 Zr1 O13 76.85(18) . . ?
O14 Zr1 O16 165.26(19) . 2_665 ?
O15 Zr1 O16 93.3(2) . 2_665 ?
O16 Zr1 O16 71.29(18) . 2_665 ?
O11 Zr1 O16 83.00(19) . 2_665 ?
O13 Zr1 O16 93.22(16) . 2_665 ?
O14 Zr1 Zr1 134.22(15) . 2_665 ?
O15 Zr1 Zr1 98.34(17) . 2_665 ?
O16 Zr1 Zr1 36.77(12) . 2_665 ?
O11 Zr1 Zr1 88.46(13) . 2_665 ?
O13 Zr1 Zr1 127.51(13) . 2_665 ?
O16 Zr1 Zr1 34.52(10) 2_665 2_665 ?
O25 Zr2 O24 97.9(3) . . ?
O25 Zr2 O26 99.6(2) . . ?
O24 Zr2 O26 103.3(2) . . ?
O25 Zr2 O21 88.8(3) . . ?
O24 Zr2 O21 165.0(2) . . ?
O26 Zr2 O21 88.7(2) . . ?
O25 Zr2 O23 95.3(2) . . ?
O24 Zr2 O23 89.0(2) . . ?
O26 Zr2 O23 159.1(2) . . ?
O21 Zr2 O23 76.96(19) . . ?
O25 Zr2 O26 169.7(2) . 2_776 ?
O24 Zr2 O26 90.6(2) . 2_776 ?
O26 Zr2 O26 72.62(19) . 2_776 ?
O21 Zr2 O26 84.4(2) . 2_776 ?
O23 Zr2 O26 90.68(18) . 2_776 ?
O25 Zr2 Zr2 136.82(17) . 2_776 ?
O24 Zr2 Zr2 98.34(18) . 2_776 ?
O26 Zr2 Zr2 37.61(12) . 2_776 ?
O21 Zr2 Zr2 85.62(15) . 2_776 ?
O23 Zr2 Zr2 124.69(14) . 2_776 ?
O26 Zr2 Zr2 35.02(11) 2_776 2_776 ?
C12 O11 Zr1 134.6(4) . . ?
C15 O12 C16 122.0(6) . . ?
O11 C12 C14 123.9(7) . . ?
O11 C12 C13 115.0(6) . . ?
C14 C12 C13 121.1(7) . . ?
C15 O13 Zr1 133.5(4) . . ?
C12 C13 H13A 109.5 . . ?
C12 C13 H13B 109.5 . . ?
H13A C13 H13B 109.5 . . ?
C12 C13 H13C 109.5 . . ?
H13A C13 H13C 109.5 . . ?
H13B C13 H13C 109.5 . . ?
C110 O14 Zr1 170.1(6) . . ?
C12 C14 C15 123.1(7) . . ?
C12 C14 H14 118.4 . . ?
C15 C14 H14 118.4 . . ?
O13 C15 O12 119.6(6) . . ?
O13 C15 C14 125.4(6) . . ?
O12 C15 C14 115.0(7) . . ?
C113 O15 Zr1 170.5(9) . . ?
C116 O16 Zr1 128.6(4) . . ?
C116 O16 Zr1 121.8(4) . 2_665 ?
Zr1 O16 Zr1 108.71(18) . 2_665 ?
O12 C16 C17 111.5(7) . . ?
O12 C16 C19 101.3(7) . . ?
C17 C16 C19 111.6(7) . . ?
O12 C16 C18 109.8(7) . . ?
C17 C16 C18 113.5(9) . . ?
C19 C16 C18 108.4(7) . . ?
C16 C17 H17A 109.5 . . ?
C16 C17 H17B 109.5 . . ?
H17A C17 H17B 109.5 . . ?
C16 C17 H17C 109.5 . . ?
H17A C17 H17C 109.5 . . ?
H17B C17 H17C 109.5 . . ?
C16 C18 H18A 109.5 . . ?
C16 C18 H18B 109.5 . . ?
H18A C18 H18B 109.5 . . ?
C16 C18 H18C 109.5 . . ?
H18A C18 H18C 109.5 . . ?
H18B C18 H18C 109.5 . . ?
C16 C19 H19A 109.5 . . ?
C16 C19 H19B 109.5 . . ?
H19A C19 H19B 109.5 . . ?
C16 C19 H19C 109.5 . . ?
H19A C19 H19C 109.5 . . ?
H19B C19 H19C 109.5 . . ?
C22 O21 Zr2 135.3(5) . . ?
C25 O22 C26 122.2(6) . . ?
O21 C22 C24 123.0(8) . . ?
O21 C22 C23 116.8(7) . . ?
C24 C22 C23 120.2(8) . . ?
C25 O23 Zr2 133.2(5) . . ?
C22 C23 H23A 109.5 . . ?
C22 C23 H23B 109.5 . . ?
H23A C23 H23B 109.5 . . ?
C22 C23 H23C 109.5 . . ?
H23A C23 H23C 109.5 . . ?
H23B C23 H23C 109.5 . . ?
C210 O24 Zr2 169.9(9) . . ?
C25 C24 C22 122.4(7) . . ?
C25 C24 H24 118.8 . . ?
C22 C24 H24 118.8 . . ?
C213 O25 Zr2 173.2(7) . . ?
O23 C25 O22 119.7(7) . . ?
O23 C25 C24 126.8(6) . . ?
O22 C25 C24 113.5(6) . . ?
C216 O26 Zr2 130.9(5) . . ?
C216 O26 Zr2 121.0(5) . 2_776 ?
Zr2 O26 Zr2 107.38(19) . 2_776 ?
O22 C26 C29 110.0(8) . . ?
O22 C26 C27 109.9(8) . . ?
C29 C26 C27 113.5(11) . . ?
O22 C26 C28 101.1(7) . . ?
C29 C26 C28 111.9(8) . . ?
C27 C26 C28 109.7(8) . . ?
C26 C27 H27A 109.5 . . ?
C26 C27 H27B 109.5 . . ?
H27A C27 H27B 109.5 . . ?
C26 C27 H27C 109.5 . . ?
H27A C27 H27C 109.5 . . ?
H27B C27 H27C 109.5 . . ?
C26 C28 H28A 109.5 . . ?
C26 C28 H28B 109.5 . . ?
H28A C28 H28B 109.5 . . ?
C26 C28 H28C 109.5 . . ?
H28A C28 H28C 109.5 . . ?
H28B C28 H28C 109.5 . . ?
C26 C29 H29A 109.5 . . ?
C26 C29 H29B 109.5 . . ?
H29A C29 H29B 109.5 . . ?
C26 C29 H29C 109.5 . . ?
H29A C29 H29C 109.5 . . ?
H29B C29 H29C 109.5 . . ?
O14 C110 C111 110.2(8) . . ?
O14 C110 C112 107.1(9) . . ?
C111 C110 C112 112.6(9) . . ?
O14 C110 H110 109.0 . . ?
C111 C110 H110 109.0 . . ?
C112 C110 H110 109.0 . . ?
C110 C111 H11A 109.5 . . ?
C110 C111 H11B 109.5 . . ?
H11A C111 H11B 109.5 . . ?
C110 C111 H11C 109.5 . . ?
H11A C111 H11C 109.5 . . ?
H11B C111 H11C 109.5 . . ?
C110 C112 H11D 109.5 . . ?
C110 C112 H11E 109.5 . . ?
H11D C112 H11E 109.5 . . ?
C110 C112 H11F 109.5 . . ?
H11D C112 H11F 109.5 . . ?
H11E C112 H11F 109.5 . . ?
C114 C113 O15 118.4(12) . . ?
C114 C113 C115 121.6(13) . . ?
O15 C113 C115 111.4(11) . . ?
C114 C113 H113 99.8 . . ?
O15 C113 H113 99.8 . . ?
C115 C113 H113 99.8 . . ?
C113 C114 H11G 109.5 . . ?
C113 C114 H11H 109.5 . . ?
H11G C114 H11H 109.5 . . ?
C113 C114 H11I 109.5 . . ?
H11G C114 H11I 109.5 . . ?
H11H C114 H11I 109.5 . . ?
C113 C115 H11J 109.5 . . ?
C113 C115 H11K 109.5 . . ?
H11J C115 H11K 109.5 . . ?
C113 C115 H11L 109.5 . . ?
H11J C115 H11L 109.5 . . ?
H11K C115 H11L 109.5 . . ?
O16 C116 C117 109.0(7) . . ?
O16 C116 C118 109.9(7) . . ?
C117 C116 C118 113.9(7) . . ?
O16 C116 H116 108.0 . . ?
C117 C116 H116 108.0 . . ?
C118 C116 H116 108.0 . . ?
C116 C117 H11M 109.5 . . ?
C116 C117 H11N 109.5 . . ?
H11M C117 H11N 109.5 . . ?
C116 C117 H11O 109.5 . . ?
H11M C117 H11O 109.5 . . ?
H11N C117 H11O 109.5 . . ?
C116 C118 H11P 109.5 . . ?
C116 C118 H11Q 109.5 . . ?
H11P C118 H11Q 109.5 . . ?
C116 C118 H11R 109.5 . . ?
H11P C118 H11R 109.5 . . ?
H11Q C118 H11R 109.5 . . ?
O25 C213 C215 109.2(11) . . ?
O25 C213 C214 109.8(12) . . ?
C215 C213 C214 114.8(13) . . ?
O25 C213 H213 107.6 . . ?
C215 C213 H213 107.6 . . ?
C214 C213 H213 107.6 . . ?
C213 C215 H21A 109.5 . . ?
C213 C215 H21B 109.5 . . ?
H21A C215 H21B 109.5 . . ?
C213 C215 H21C 109.5 . . ?
H21A C215 H21C 109.5 . . ?
H21B C215 H21C 109.5 . . ?
C218 C216 O26 112.0(10) . . ?
C218 C216 C217 114.2(9) . . ?
O26 C216 C217 110.3(8) . . ?
C218 C216 H216 106.6 . . ?
O26 C216 H216 106.6 . . ?
C217 C216 H216 106.6 . . ?
C216 C217 H21D 109.5 . . ?
C216 C217 H21E 109.5 . . ?
H21D C217 H21E 109.5 . . ?
C216 C217 H21F 109.5 . . ?
H21D C217 H21F 109.5 . . ?
H21E C217 H21F 109.5 . . ?
C216 C218 H21G 109.5 . . ?
C216 C218 H21H 109.5 . . ?
H21G C218 H21H 109.5 . . ?
C216 C218 H21I 109.5 . . ?
H21G C218 H21I 109.5 . . ?
H21H C218 H21I 109.5 . . ?
C213 C214 H21J 109.5 . . ?
C213 C214 H21K 109.5 . . ?
H21J C214 H21K 109.5 . . ?
C213 C214 H21L 109.5 . . ?
H21J C214 H21L 109.5 . . ?
H21K C214 H21L 109.5 . . ?
O24 C210 C212 113.0(17) . . ?
O24 C210 C211 105.2(18) . . ?
C212 C210 C211 102.7(18) . . ?
O24 C210 H210 111.8 . . ?
C212 C210 H210 111.8 . . ?
C211 C210 H210 111.8 . . ?
C210 C211 H21M 109.4 . . ?
C210 C211 H21N 109.5 . . ?
H21M C211 H21N 109.5 . . ?
C210 C211 H21O 109.5 . . ?
H21M C211 H21O 109.5 . . ?
H21N C211 H21O 109.5 . . ?
C210 C212 H21P 109.4 . . ?
C210 C212 H21Q 109.5 . . ?
H21P C212 H21Q 109.5 . . ?
C210 C212 H21R 109.5 . . ?
H21P C212 H21R 109.5 . . ?
H21Q C212 H21R 109.5 . . ?

loop_
_geom_bond_atom_site_label_1
_geom_bond_atom_site_label_2
_geom_bond_distance
_geom_bond_site_symmetry_2
_geom_bond_publ_flag
Zr1 O14 1.928(5) . ?
Zr1 O15 1.928(6) . ?
Zr1 O16 2.104(4) . ?
Zr1 O11 2.175(5) . ?
Zr1 O13 2.195(4) . ?
Zr1 O16 2.223(4) 2_665 ?
Zr1 Zr1 3.5168(15) 2_665 ?
Zr2 O25 1.922(5) . ?
Zr2 O24 1.942(6) . ?
Zr2 O26 2.098(5) . ?
Zr2 O21 2.180(6) . ?
Zr2 O23 2.187(5) . ?
Zr2 O26 2.231(5) 2_776 ?
Zr2 Zr2 3.4891(17) 2_776 ?
O11 C12 1.273(9) . ?
O12 C15 1.337(8) . ?
O12 C16 1.469(10) . ?
C12 C14 1.380(10) . ?
C12 C13 1.510(11) . ?
O13 C15 1.257(8) . ?
C13 H13A 0.9700 . ?
C13 H13B 0.9700 . ?
C13 H13C 0.9700 . ?
O14 C110 1.413(10) . ?
C14 C15 1.396(11) . ?
C14 H14 0.9400 . ?
O15 C113 1.360(12) . ?
O16 C116 1.448(8) . ?
O16 Zr1 2.223(4) 2_665 ?
C16 C17 1.512(12) . ?
C16 C19 1.544(11) . ?
C16 C18 1.545(12) . ?
C17 H17A 0.9700 . ?
C17 H17B 0.9700 . ?
C17 H17C 0.9700 . ?
C18 H18A 0.9700 . ?
C18 H18B 0.9700 . ?
C18 H18C 0.9700 . ?
C19 H19A 0.9700 . ?
C19 H19B 0.9700 . ?
C19 H19C 0.9700 . ?
O21 C22 1.255(10) . ?
O22 C25 1.357(8) . ?
O22 C26 1.476(10) . ?
C22 C24 1.407(11) . ?
C22 C23 1.484(12) . ?
O23 C25 1.239(9) . ?
C23 H23A 0.9700 . ?
C23 H23B 0.9700 . ?
C23 H23C 0.9700 . ?
O24 C210 1.400(9) . ?
C24 C25 1.390(11) . ?
C24 H24 0.9400 . ?
O25 C213 1.418(12) . ?
O26 C216 1.444(9) . ?
O26 Zr2 2.231(5) 2_776 ?
C26 C29 1.503(14) . ?
C26 C27 1.515(13) . ?
C26 C28 1.518(12) . ?
C27 H27A 0.9700 . ?
C27 H27B 0.9700 . ?
C27 H27C 0.9700 . ?
C28 H28A 0.9700 . ?
C28 H28B 0.9700 . ?
C28 H28C 0.9700 . ?
C29 H29A 0.9700 . ?
C29 H29B 0.9700 . ?
C29 H29C 0.9700 . ?
C110 C111 1.494(15) . ?
C110 C112 1.556(15) . ?
C110 H110 0.9900 . ?
C111 H11A 0.9700 . ?
C111 H11B 0.9700 . ?
C111 H11C 0.9700 . ?
C112 H11D 0.9700 . ?
C112 H11E 0.9700 . ?
C112 H11F 0.9700 . ?
C113 C114 1.338(18) . ?
C113 C115 1.481(17) . ?
C113 H113 0.9900 . ?
C114 H11G 0.9700 . ?
C114 H11H 0.9700 . ?
C114 H11I 0.9700 . ?
C115 H11J 0.9700 . ?
C115 H11K 0.9700 . ?
C115 H11L 0.9700 . ?
C116 C117 1.505(13) . ?
C116 C118 1.510(12) . ?
C116 H116 0.9900 . ?
C117 H11M 0.9700 . ?
C117 H11N 0.9700 . ?
C117 H11O 0.9700 . ?
C118 H11P 0.9700 . ?
C118 H11Q 0.9700 . ?
C118 H11R 0.9700 . ?
C213 C215 1.49(2) . ?
C213 C214 1.495(19) . ?
C213 H213 0.9900 . ?
C215 H21A 0.9700 . ?
C215 H21B 0.9700 . ?
C215 H21C 0.9700 . ?
C216 C218 1.444(16) . ?
C216 C217 1.499(17) . ?
C216 H216 0.9900 . ?
C217 H21D 0.9700 . ?
C217 H21E 0.9700 . ?
C217 H21F 0.9700 . ?
C218 H21G 0.9700 . ?
C218 H21H 0.9700 . ?
C218 H21I 0.9700 . ?
C214 H21J 0.9700 . ?
C214 H21K 0.9700 . ?
C214 H21L 0.9700 . ?
C210 C212 1.485(9) . ?
C210 C211 1.535(10) . ?
C210 H210 0.9900 . ?
C211 H21M 0.9700 . ?
C211 H21N 0.9700 . ?
C211 H21O 0.9700 . ?
C212 H21P 0.9700 . ?
C212 H21Q 0.9700 . ?
C212 H21R 0.9700 . ?

loop_
_geom_torsion_atom_site_label_1
_geom_torsion_atom_site_label_2
_geom_torsion_atom_site_label_3
_geom_torsion_atom_site_label_4
_geom_torsion
_geom_torsion_site_symmetry_1
_geom_torsion_site_symmetry_2
_geom_torsion_site_symmetry_3
_geom_torsion_site_symmetry_4
_geom_torsion_publ_flag
O14 Zr1 O11 C12 78.8(7) . . . . ?
O15 Zr1 O11 C12 -33.7(11) . . . . ?
O16 Zr1 O11 C12 176.9(7) . . . . ?
O13 Zr1 O11 C12 -17.6(7) . . . . ?
O16 Zr1 O11 C12 -112.6(7) 2_665 . . . ?
Zr1 Zr1 O11 C12 -146.8(7) 2_665 . . . ?
Zr1 O11 C12 C14 17.1(12) . . . . ?
Zr1 O11 C12 C13 -164.4(6) . . . . ?
O14 Zr1 O13 C15 -72.1(6) . . . . ?
O15 Zr1 O13 C15 -170.6(6) . . . . ?
O16 Zr1 O13 C15 75.4(9) . . . . ?
O11 Zr1 O13 C15 14.2(6) . . . . ?
O16 Zr1 O13 C15 96.2(6) 2_665 . . . ?
Zr1 Zr1 O13 C15 91.8(6) 2_665 . . . ?
O15 Zr1 O14 C110 148(3) . . . . ?
O16 Zr1 O14 C110 -110(3) . . . . ?
O11 Zr1 O14 C110 -15(3) . . . . ?
O13 Zr1 O14 C110 61(3) . . . . ?
O16 Zr1 O14 C110 -66(3) 2_665 . . . ?
Zr1 Zr1 O14 C110 -101(3) 2_665 . . . ?
O11 C12 C14 C15 -4.3(12) . . . . ?
C13 C12 C14 C15 177.2(7) . . . . ?
Zr1 O13 C15 O12 171.9(4) . . . . ?
Zr1 O13 C15 C14 -10.6(10) . . . . ?
C16 O12 C15 O13 -5.4(9) . . . . ?
C16 O12 C15 C14 176.8(6) . . . . ?
C12 C14 C15 O13 1.3(12) . . . . ?
C12 C14 C15 O12 178.9(7) . . . . ?
O14 Zr1 O15 C113 -67(5) . . . . ?
O16 Zr1 O15 C113 -168(5) . . . . ?
O11 Zr1 O15 C113 44(5) . . . . ?
O13 Zr1 O15 C113 28(5) . . . . ?
O16 Zr1 O15 C113 121(5) 2_665 . . . ?
Zr1 Zr1 O15 C113 155(5) 2_665 . . . ?
O14 Zr1 O16 C116 -21.5(6) . . . . ?
O15 Zr1 O16 C116 79.2(6) . . . . ?
O11 Zr1 O16 C116 -109.9(6) . . . . ?
O13 Zr1 O16 C116 -168.8(7) . . . . ?
O16 Zr1 O16 C116 169.2(7) 2_665 . . . ?
Zr1 Zr1 O16 C116 169.2(7) 2_665 . . . ?
O14 Zr1 O16 Zr1 169.3(2) . . . 2_665 ?
O15 Zr1 O16 Zr1 -90.0(2) . . . 2_665 ?
O11 Zr1 O16 Zr1 80.9(2) . . . 2_665 ?
O13 Zr1 O16 Zr1 22.0(8) . . . 2_665 ?
O16 Zr1 O16 Zr1 0.0 2_665 . . 2_665 ?
C15 O12 C16 C17 -60.1(9) . . . . ?
C15 O12 C16 C19 -179.0(7) . . . . ?
C15 O12 C16 C18 66.6(9) . . . . ?
O25 Zr2 O21 C22 -78.5(8) . . . . ?
O24 Zr2 O21 C22 38.3(13) . . . . ?
O26 Zr2 O21 C22 -178.2(8) . . . . ?
O23 Zr2 O21 C22 17.2(8) . . . . ?
O26 Zr2 O21 C22 109.2(8) 2_776 . . . ?
Zr2 Zr2 O21 C22 144.3(8) 2_776 . . . ?
Zr2 O21 C22 C24 -14.6(13) . . . . ?
Zr2 O21 C22 C23 165.4(7) . . . . ?
O25 Zr2 O23 C25 75.2(7) . . . . ?
O24 Zr2 O23 C25 173.0(7) . . . . ?
O26 Zr2 O23 C25 -60.1(9) . . . . ?
O21 Zr2 O23 C25 -12.3(6) . . . . ?
O26 Zr2 O23 C25 -96.4(7) 2_776 . . . ?
Zr2 Zr2 O23 C25 -87.5(7) 2_776 . . . ?
O25 Zr2 O24 C210 -80(5) . . . . ?
O26 Zr2 O24 C210 22(5) . . . . ?
O21 Zr2 O24 C210 164(5) . . . . ?
O23 Zr2 O24 C210 -175(5) . . . . ?
O26 Zr2 O24 C210 94(5) 2_776 . . . ?
Zr2 Zr2 O24 C210 60(5) 2_776 . . . ?
O21 C22 C24 C25 -0.7(13) . . . . ?
C23 C22 C24 C25 179.3(9) . . . . ?
O24 Zr2 O25 C213 -118(6) . . . . ?
O26 Zr2 O25 C213 137(6) . . . . ?
O21 Zr2 O25 C213 49(6) . . . . ?
O23 Zr2 O25 C213 -28(6) . . . . ?
O26 Zr2 O25 C213 97(6) 2_776 . . . ?
Zr2 Zr2 O25 C213 131(6) 2_776 . . . ?
Zr2 O23 C25 O22 -173.5(4) . . . . ?
Zr2 O23 C25 C24 5.8(12) . . . . ?
C26 O22 C25 O23 5.9(10) . . . . ?
C26 O22 C25 C24 -173.4(7) . . . . ?
C22 C24 C25 O23 4.9(13) . . . . ?
C22 C24 C25 O22 -175.8(7) . . . . ?
O25 Zr2 O26 C216 -2.8(8) . . . . ?
O24 Zr2 O26 C216 -103.4(8) . . . . ?
O21 Zr2 O26 C216 85.7(8) . . . . ?
O23 Zr2 O26 C216 131.9(8) . . . . ?
O26 Zr2 O26 C216 170.2(9) 2_776 . . . ?
Zr2 Zr2 O26 C216 170.2(9) 2_776 . . . ?
O25 Zr2 O26 Zr2 -173.0(3) . . . 2_776 ?
O24 Zr2 O26 Zr2 86.4(3) . . . 2_776 ?
O21 Zr2 O26 Zr2 -84.5(2) . . . 2_776 ?
O23 Zr2 O26 Zr2 -38.3(7) . . . 2_776 ?
O26 Zr2 O26 Zr2 0.0 2_776 . . 2_776 ?
C25 O22 C26 C29 58.5(10) . . . . ?
C25 O22 C26 C27 -67.2(10) . . . . ?
C25 O22 C26 C28 176.9(7) . . . . ?
Zr1 O14 C110 C111 9(4) . . . . ?
Zr1 O14 C110 C112 -114(3) . . . . ?
Zr1 O15 C113 C114 -141(4) . . . . ?
Zr1 O15 C113 C115 71(5) . . . . ?
Zr1 O16 C116 C117 77.2(8) . . . . ?
Zr1 O16 C116 C117 -114.8(6) 2_665 . . . ?
Zr1 O16 C116 C118 -48.2(9) . . . . ?
Zr1 O16 C116 C118 119.7(6) 2_665 . . . ?
Zr2 O25 C213 C215 -26(6) . . . . ?
Zr2 O25 C213 C214 101(6) . . . . ?
Zr2 O26 C216 C218 69.8(11) . . . . ?
Zr2 O26 C216 C218 -121.0(8) 2_776 . . . ?
Zr2 O26 C216 C217 -58.6(11) . . . . ?
Zr2 O26 C216 C217 110.6(8) 2_776 . . . ?
Zr2 O24 C210 C212 163(4) . . . . ?
Zr2 O24 C210 C211 52(6) . . . . ?

loop_
_cod_changelog_entry_id
_cod_changelog_entry_author
_cod_changelog_entry_date
_cod_changelog_entry_text
1 'Vaitkus, Antanas' 2022-05-06T19:05:00+03:00 'Updated bibliographic information.'
